data_4113356
loop_
_publ_author_name
'Jan-Uwe Rohde'
'St\'ephane Torelli'
'Xiaopeng Shan'
'Mi Hee Lim'
'Eric J. Klinker'
'J\'ozsef Kaizer'
'Kui Chen'
'Wonwoo Nam'
'Lawrence Que'

_publ_section_title
;
 Structural Insights into Nonheme Alkylperoxoiron(III) and Oxoiron(IV)
 Intermediates by X-ray Absorption Spectroscopy
;
_journal_name_full 'Journal of the American Chemical Society'
_journal_page_first 16750
_journal_page_last 16761
_journal_paper_doi 10.1021/ja047667w
_journal_volume 126
_journal_year 2004
_chemical_formula_moiety 'Fe N5 C28 H29 S O3 F3, S 03 c F3, 0.5(C4 H10 O)'
_chemical_formula_sum 'C31 H34 F6 Fe N5 O6.5 S2'
_chemical_formula_weight 814.60
_chemical_name_common 'Benzyl Trispic Iron (II)'
_chemical_name_systematic
; 
 ? 
;
_space_group_IT_number 2
_symmetry_cell_setting triclinic
_symmetry_space_group_name_Hall '-P 1'
_symmetry_space_group_name_H-M 'P -1'
_atom_sites_solution_hydrogens geom
_atom_sites_solution_primary direct
_atom_sites_solution_secondary difmap
_audit_creation_method SHELXL-97
_cell_angle_alpha 96.651(12)
_cell_angle_beta 100.815(13)
_cell_angle_gamma 109.097(12)
_cell_formula_units_Z 2
_cell_length_a 9.209(6)
_cell_length_b 13.755(10)
_cell_length_c 15.137(11)
_cell_measurement_reflns_used 1611
_cell_measurement_temperature 173(2)
_cell_measurement_theta_max 50.008
_cell_measurement_theta_min 4.624
_cell_volume 1747(2)
_computing_cell_refinement 'SAINT, Bruker'
_computing_data_collection 'SMART, Bruker'
_computing_data_reduction 'SAINT, Bruker'
_computing_molecular_graphics 'SHELXTL, Bruker'
_computing_publication_material 'Bruker SHELXTL'
_computing_structure_refinement 'SHELXL-97 (Sheldrick, 1997)'
_computing_structure_solution 'SHELXS-97 (Sheldrick, 1990)'
_diffrn_ambient_temperature 173(2)
_diffrn_measured_fraction_theta_full 0.988
_diffrn_measured_fraction_theta_max 0.988
_diffrn_measurement_device_type 'Bruker sMART Platform CCD'
_diffrn_measurement_method 'area detector, omega scans'
_diffrn_radiation_monochromator graphite
_diffrn_radiation_source 'normal-focus sealed tube'
_diffrn_radiation_type MoK\a
_diffrn_radiation_wavelength 0.71073
_diffrn_reflns_av_R_equivalents 0.0271
_diffrn_reflns_av_sigmaI/netI 0.0414
_diffrn_reflns_limit_h_max 8
_diffrn_reflns_limit_h_min -10
_diffrn_reflns_limit_k_max 16
_diffrn_reflns_limit_k_min -16
_diffrn_reflns_limit_l_max 18
_diffrn_reflns_limit_l_min -17
_diffrn_reflns_number 11446
_diffrn_reflns_theta_full 25.10
_diffrn_reflns_theta_max 25.10
_diffrn_reflns_theta_min 1.40
_exptl_absorpt_coefficient_mu 0.635
_exptl_absorpt_correction_T_max 1.000000
_exptl_absorpt_correction_T_min 0.847055
_exptl_absorpt_correction_type multi-scan
_exptl_absorpt_process_details 'SADABS, R. Blessing, 1995'
_exptl_crystal_colour Yellow
_exptl_crystal_density_diffrn 1.549
_exptl_crystal_density_meas 0
_exptl_crystal_description Block
_exptl_crystal_F_000 838
_exptl_crystal_size_max 0.38
_exptl_crystal_size_mid 0.28
_exptl_crystal_size_min 0.23
_refine_diff_density_max 1.910
_refine_diff_density_min -0.498
_refine_diff_density_rms 0.081
_refine_ls_extinction_method none
_refine_ls_goodness_of_fit_ref 1.015
_refine_ls_hydrogen_treatment riding
_refine_ls_matrix_type full
_refine_ls_number_parameters 442
_refine_ls_number_reflns 6138
_refine_ls_number_restraints 0
_refine_ls_restrained_S_all 1.015
_refine_ls_R_factor_all 0.0599
_refine_ls_R_factor_gt 0.0513
_refine_ls_shift/su_max 0.000
_refine_ls_shift/su_mean 0.000
_refine_ls_structure_factor_coef Fsqd
_refine_ls_weighting_details 'calc w=1/[\s^2^(Fo^2^)+(0.0886P)^2^+1.4106P] where P=(Fo^2^+2Fc^2^)/3'
_refine_ls_weighting_scheme calc
_refine_ls_wR_factor_gt 0.1409
_refine_ls_wR_factor_ref 0.1479
_reflns_number_gt 5128
_reflns_number_total 6138
_reflns_threshold_expression >2sigma(I)
_cod_data_source_file ja047667wsi20040430_010151.cif
_cod_data_source_block 03050m
_cod_original_formula_sum 'C31 H34 F6 Fe N5 O6.50 S2'
_cod_database_code 4113356

loop_
_symmetry_equiv_pos_as_xyz
'x, y, z'
'-x, -y, -z'

loop_
_atom_site_label
_atom_site_type_symbol
_atom_site_fract_x
_atom_site_fract_y
_atom_site_fract_z
_atom_site_U_iso_or_equiv
_atom_site_adp_type
_atom_site_occupancy
_atom_site_symmetry_multiplicity
_atom_site_calc_flag
_atom_site_refinement_flags
Fe1 Fe 0.59031(5) 0.22606(3) 0.25543(3) 0.03247(15) Uani 1 1 d .
S1 S 0.79247(11) 0.11648(7) 0.15619(6) 0.0489(2) Uani 1 1 d .
S2 S 0.49233(9) 0.69360(6) 0.37993(5) 0.0380(2) Uani 1 1 d .
F1 F 0.8950(3) 0.0600(2) 0.0163(2) 0.0867(9) Uani 1 1 d .
F2 F 0.8599(4) 0.2066(2) 0.01939(19) 0.0851(8) Uani 1 1 d .
F3 F 0.6599(3) 0.0628(2) -0.01821(17) 0.0819(8) Uani 1 1 d .
F4 F 0.5077(3) 0.78767(18) 0.23886(16) 0.0634(6) Uani 1 1 d .
F5 F 0.3070(2) 0.6465(2) 0.21572(14) 0.0637(6) Uani 1 1 d .
F6 F 0.5366(3) 0.63896(18) 0.21829(15) 0.0596(6) Uani 1 1 d .
O1 O 0.6915(4) 0.1752(3) 0.16024(17) 0.0645(8) Uani 1 1 d .
O2 O 0.9527(3) 0.1726(2) 0.20620(19) 0.0627(7) Uani 1 1 d .
O3 O 0.7241(4) 0.0105(2) 0.1643(2) 0.0744(8) Uani 1 1 d .
O4 O 0.4006(3) 0.7515(2) 0.40935(17) 0.0554(6) Uani 1 1 d .
O5 O 0.6596(3) 0.7452(2) 0.41341(18) 0.0616(7) Uani 1 1 d .
O6 O 0.4317(4) 0.58481(19) 0.38381(18) 0.0591(7) Uani 1 1 d .
C1 C 0.3351(4) 0.2486(2) 0.3492(2) 0.0393(7) Uani 1 1 d .
H1A H 0.2377 0.2296 0.2998 0.047 Uiso 1 1 calc R
H1B H 0.3191 0.2853 0.4048 0.047 Uiso 1 1 calc R
C2 C 0.3637(4) 0.1501(2) 0.3688(2) 0.0354(7) Uani 1 1 d .
H2A H 0.4525 0.1684 0.4235 0.042 Uiso 1 1 calc R
H2B H 0.2681 0.1016 0.3825 0.042 Uiso 1 1 calc R
C3 C 0.4171(4) 0.3790(2) 0.2548(2) 0.0427(8) Uani 1 1 d .
H3A H 0.5056 0.4447 0.2576 0.051 Uiso 1 1 calc R
H3B H 0.3296 0.3979 0.2716 0.051 Uiso 1 1 calc R
C4 C 0.3619(4) 0.3165(2) 0.1592(2) 0.0415(7) Uani 1 1 d .
C5 C 0.2470(5) 0.3308(3) 0.0945(3) 0.0586(10) Uani 1 1 d .
H5A H 0.1938 0.3762 0.1110 0.070 Uiso 1 1 calc R
C6 C 0.2110(6) 0.2777(4) 0.0057(3) 0.0709(12) Uani 1 1 d .
H6A H 0.1324 0.2865 -0.0399 0.085 Uiso 1 1 calc R
C7 C 0.2874(5) 0.2130(3) -0.0169(2) 0.0627(11) Uani 1 1 d .
H7A H 0.2642 0.1766 -0.0781 0.075 Uiso 1 1 calc R
C8 C 0.4010(5) 0.2009(3) 0.0517(2) 0.0498(9) Uani 1 1 d .
H8A H 0.4542 0.1550 0.0365 0.060 Uiso 1 1 calc R
C9 C 0.5929(4) 0.3926(2) 0.4002(2) 0.0395(7) Uani 1 1 d .
H9A H 0.6104 0.3547 0.4505 0.047 Uiso 1 1 calc R
H9B H 0.5568 0.4490 0.4228 0.047 Uiso 1 1 calc R
C10 C 0.7452(4) 0.4396(2) 0.3719(2) 0.0381(7) Uani 1 1 d .
C11 C 0.8553(4) 0.5383(3) 0.4138(2) 0.0491(9) Uani 1 1 d .
H11A H 0.8331 0.5815 0.4591 0.059 Uiso 1 1 calc R
C12 C 0.9961(5) 0.5721(3) 0.3887(3) 0.0558(10) Uani 1 1 d .
H12A H 1.0730 0.6391 0.4170 0.067 Uiso 1 1 calc R
C13 C 1.0262(4) 0.5094(3) 0.3227(3) 0.0528(9) Uani 1 1 d .
H13A H 1.1244 0.5315 0.3057 0.063 Uiso 1 1 calc R
C14 C 0.9101(4) 0.4134(3) 0.2815(2) 0.0473(8) Uani 1 1 d .
H14A H 0.9286 0.3705 0.2342 0.057 Uiso 1 1 calc R
C15 C 0.4731(4) 0.0203(2) 0.3189(2) 0.0350(7) Uani 1 1 d .
H15A H 0.4765 -0.0248 0.2639 0.042 Uiso 1 1 calc R
H15B H 0.4060 -0.0252 0.3529 0.042 Uiso 1 1 calc R
C16 C 0.6374(3) 0.0731(2) 0.37846(19) 0.0331(6) Uani 1 1 d .
C17 C 0.6998(4) 0.0219(2) 0.4401(2) 0.0413(7) Uani 1 1 d .
H17A H 0.6371 -0.0449 0.4486 0.050 Uiso 1 1 calc R
C18 C 0.8549(4) 0.0699(3) 0.4887(2) 0.0482(8) Uani 1 1 d .
H18A H 0.9013 0.0365 0.5313 0.058 Uiso 1 1 calc R
C19 C 0.9417(4) 0.1666(3) 0.4750(2) 0.0456(8) Uani 1 1 d .
H19A H 1.0489 0.2010 0.5080 0.055 Uiso 1 1 calc R
C20 C 0.8713(4) 0.2129(2) 0.4130(2) 0.0393(7) Uani 1 1 d .
H20A H 0.9324 0.2797 0.4036 0.047 Uiso 1 1 calc R
C21 C 0.2593(4) 0.0418(2) 0.2116(2) 0.0363(7) Uani 1 1 d .
H21A H 0.2954 0.0198 0.1576 0.044 Uiso 1 1 calc R
H21B H 0.2078 0.0924 0.1957 0.044 Uiso 1 1 calc R
C22 C 0.1376(4) -0.0530(2) 0.2297(2) 0.0364(7) Uani 1 1 d .
C23 C 0.0151(4) -0.0440(3) 0.2666(2) 0.0435(8) Uani 1 1 d .
H23A H 0.0055 0.0226 0.2789 0.052 Uiso 1 1 calc R
C24 C -0.0939(4) -0.1308(3) 0.2860(2) 0.0499(9) Uani 1 1 d .
H24A H -0.1772 -0.1233 0.3116 0.060 Uiso 1 1 calc R
C25 C -0.0812(4) -0.2275(3) 0.2681(2) 0.0504(9) Uani 1 1 d .
H25A H -0.1551 -0.2868 0.2819 0.060 Uiso 1 1 calc R
C26 C 0.0381(4) -0.2388(3) 0.2302(2) 0.0487(9) Uani 1 1 d .
H26A H 0.0463 -0.3059 0.2177 0.058 Uiso 1 1 calc R
C27 C 0.1467(4) -0.1522(2) 0.2102(2) 0.0407(7) Uani 1 1 d .
H27A H 0.2279 -0.1606 0.1831 0.049 Uiso 1 1 calc R
C28 C 0.8036(5) 0.1113(3) 0.0370(3) 0.0599(10) Uani 1 1 d .
C29 C 0.4596(4) 0.6918(3) 0.2572(2) 0.0439(8) Uani 1 1 d .
N5 N 0.7199(3) 0.16784(18) 0.36487(16) 0.0328(5) Uani 1 1 d .
N4 N 0.7718(3) 0.37871(19) 0.30616(18) 0.0376(6) Uani 1 1 d .
N2 N 0.4016(3) 0.09656(18) 0.28981(15) 0.0298(5) Uani 1 1 d .
N3 N 0.4374(3) 0.2524(2) 0.13851(17) 0.0403(6) Uani 1 1 d .
N1 N 0.4700(3) 0.31927(19) 0.32114(17) 0.0362(6) Uani 1 1 d .

loop_
_atom_site_aniso_label
_atom_site_aniso_U_11
_atom_site_aniso_U_22
_atom_site_aniso_U_33
_atom_site_aniso_U_23
_atom_site_aniso_U_13
_atom_site_aniso_U_12
Fe1 0.0341(3) 0.0300(2) 0.0240(2) 0.00718(16) 0.00014(17) 0.00240(18)
S1 0.0544(5) 0.0504(5) 0.0396(5) 0.0045(4) 0.0047(4) 0.0209(4)
S2 0.0363(4) 0.0373(4) 0.0321(4) 0.0056(3) 0.0016(3) 0.0062(3)
F1 0.0739(17) 0.109(2) 0.0780(18) -0.0146(15) 0.0251(14) 0.0415(16)
F2 0.096(2) 0.0894(19) 0.0643(16) 0.0233(14) 0.0228(15) 0.0204(16)
F3 0.0643(15) 0.109(2) 0.0509(14) -0.0220(13) -0.0004(12) 0.0235(15)
F4 0.0649(14) 0.0621(13) 0.0621(14) 0.0329(11) 0.0125(11) 0.0157(11)
F5 0.0375(11) 0.0925(17) 0.0399(11) 0.0074(11) -0.0042(9) 0.0050(11)
F6 0.0599(13) 0.0719(14) 0.0474(12) 0.0063(10) 0.0178(10) 0.0231(12)
O1 0.0739(19) 0.101(2) 0.0319(13) 0.0070(13) 0.0130(12) 0.0497(17)
O2 0.0556(16) 0.0663(17) 0.0538(16) 0.0008(13) -0.0049(13) 0.0192(14)
O3 0.0613(18) 0.0643(18) 0.093(2) 0.0234(16) 0.0136(17) 0.0166(15)
O4 0.0583(16) 0.0614(16) 0.0458(14) 0.0015(12) 0.0110(12) 0.0244(13)
O5 0.0370(13) 0.0838(19) 0.0446(14) 0.0081(13) -0.0051(11) 0.0060(13)
O6 0.0808(19) 0.0411(13) 0.0497(15) 0.0127(11) 0.0158(14) 0.0129(13)
C1 0.0334(16) 0.0405(17) 0.0380(17) 0.0044(13) 0.0031(13) 0.0095(13)
C2 0.0315(15) 0.0364(16) 0.0283(15) 0.0062(12) 0.0019(12) 0.0021(13)
C3 0.0468(19) 0.0362(16) 0.0423(18) 0.0089(14) -0.0012(15) 0.0173(15)
C4 0.0440(18) 0.0349(16) 0.0396(17) 0.0126(13) -0.0006(14) 0.0104(14)
C5 0.060(2) 0.060(2) 0.049(2) 0.0141(18) -0.0083(18) 0.024(2)
C6 0.072(3) 0.078(3) 0.051(2) 0.013(2) -0.016(2) 0.029(2)
C7 0.077(3) 0.061(2) 0.0285(18) 0.0042(16) -0.0091(18) 0.011(2)
C8 0.060(2) 0.0453(18) 0.0306(17) 0.0068(14) -0.0019(15) 0.0085(17)
C9 0.0419(18) 0.0352(16) 0.0301(15) 0.0007(12) -0.0015(13) 0.0065(14)
C10 0.0435(18) 0.0309(15) 0.0300(15) 0.0092(12) -0.0030(13) 0.0060(13)
C11 0.055(2) 0.0358(17) 0.0379(18) 0.0055(14) -0.0021(16) 0.0000(16)
C12 0.055(2) 0.0378(18) 0.051(2) 0.0079(16) -0.0043(18) -0.0042(17)
C13 0.0415(19) 0.0443(19) 0.059(2) 0.0228(17) 0.0064(17) -0.0029(16)
C14 0.047(2) 0.0408(18) 0.0464(19) 0.0143(15) 0.0098(16) 0.0040(15)
C15 0.0340(16) 0.0287(14) 0.0310(15) 0.0070(12) -0.0023(12) 0.0014(12)
C16 0.0329(15) 0.0314(15) 0.0255(14) 0.0044(11) -0.0010(12) 0.0040(12)
C17 0.0428(18) 0.0349(16) 0.0371(17) 0.0094(13) -0.0003(14) 0.0068(14)
C18 0.047(2) 0.0488(19) 0.0406(18) 0.0122(15) -0.0070(15) 0.0155(16)
C19 0.0336(17) 0.0483(19) 0.0406(18) 0.0054(14) -0.0076(14) 0.0060(15)
C20 0.0323(16) 0.0363(16) 0.0360(16) 0.0064(13) -0.0030(13) 0.0013(13)
C21 0.0312(15) 0.0363(15) 0.0272(14) 0.0068(12) -0.0065(12) 0.0008(13)
C22 0.0315(15) 0.0387(16) 0.0251(14) 0.0073(12) -0.0073(12) 0.0017(13)
C23 0.0332(16) 0.0433(18) 0.0397(17) 0.0052(14) -0.0073(14) 0.0051(14)
C24 0.0283(16) 0.062(2) 0.0438(19) 0.0105(16) -0.0014(14) 0.0006(16)
C25 0.0346(18) 0.049(2) 0.048(2) 0.0182(16) -0.0057(15) -0.0055(15)
C26 0.0401(19) 0.0378(17) 0.051(2) 0.0099(15) -0.0076(16) 0.0009(15)
C27 0.0331(16) 0.0377(16) 0.0374(17) 0.0060(13) -0.0044(13) 0.0023(13)
C28 0.056(2) 0.067(3) 0.051(2) -0.0069(19) 0.0114(19) 0.022(2)
C29 0.0345(17) 0.0503(19) 0.0401(18) 0.0106(15) 0.0045(14) 0.0080(15)
N5 0.0308(13) 0.0308(12) 0.0276(12) 0.0048(10) -0.0019(10) 0.0041(10)
N4 0.0355(14) 0.0315(13) 0.0363(14) 0.0133(11) 0.0018(11) 0.0010(11)
N2 0.0284(12) 0.0288(12) 0.0226(11) 0.0053(9) -0.0027(9) 0.0025(10)
N3 0.0435(15) 0.0358(14) 0.0280(13) 0.0080(11) -0.0007(11) 0.0012(12)
N1 0.0371(14) 0.0315(13) 0.0307(13) 0.0054(10) -0.0027(11) 0.0065(11)

loop_
_atom_type_symbol
_atom_type_description
_atom_type_scat_dispersion_real
_atom_type_scat_dispersion_imag
_atom_type_scat_source
C C 0.0033 0.0016 'International Tables Vol C Tables 4.2.6.8 and 6.1.1.4'
H H 0.0000 0.0000 'International Tables Vol C Tables 4.2.6.8 and 6.1.1.4'
N N 0.0061 0.0033 'International Tables Vol C Tables 4.2.6.8 and 6.1.1.4'
O O 0.0106 0.0060 'International Tables Vol C Tables 4.2.6.8 and 6.1.1.4'
F F 0.0171 0.0103 'International Tables Vol C Tables 4.2.6.8 and 6.1.1.4'
S S 0.1246 0.1234 'International Tables Vol C Tables 4.2.6.8 and 6.1.1.4'
Fe Fe 0.3463 0.8444 'International Tables Vol C Tables 4.2.6.8 and 6.1.1.4'

loop_
_geom_angle_atom_site_label_1
_geom_angle_atom_site_label_2
_geom_angle_atom_site_label_3
_geom_angle
O1 Fe1 N4 97.16(13)
O1 Fe1 N3 84.88(12)
N4 Fe1 N3 102.57(10)
O1 Fe1 N1 158.37(11)
N4 Fe1 N1 75.98(11)
N3 Fe1 N1 76.86(11)
O1 Fe1 N2 113.26(12)
N4 Fe1 N2 145.32(10)
N3 Fe1 N2 96.57(10)
N1 Fe1 N2 80.67(11)
O1 Fe1 N5 92.08(11)
N4 Fe1 N5 87.86(10)
N3 Fe1 N5 169.41(9)
N1 Fe1 N5 107.91(10)
N2 Fe1 N5 75.28(10)
O3 S1 O1 114.5(2)
O3 S1 O2 117.23(19)
O1 S1 O2 113.72(18)
O3 S1 C28 105.0(2)
O1 S1 C28 100.22(17)
O2 S1 C28 103.50(19)
O6 S2 O5 115.85(19)
O6 S2 O4 114.10(18)
O5 S2 O4 114.49(18)
O6 S2 C29 102.64(16)
O5 S2 C29 103.80(16)
O4 S2 C29 103.72(16)
S1 O1 Fe1 136.63(17)
N1 C1 C2 110.9(3)
N1 C1 H1A 109.5
C2 C1 H1A 109.5
N1 C1 H1B 109.5
C2 C1 H1B 109.5
H1A C1 H1B 108.0
N2 C2 C1 111.6(2)
N2 C2 H2A 109.3
C1 C2 H2A 109.3
N2 C2 H2B 109.3
C1 C2 H2B 109.3
H2A C2 H2B 108.0
N1 C3 C4 111.3(3)
N1 C3 H3A 109.4
C4 C3 H3A 109.4
N1 C3 H3B 109.4
C4 C3 H3B 109.4
H3A C3 H3B 108.0
N3 C4 C5 122.2(3)
N3 C4 C3 116.4(3)
C5 C4 C3 121.3(3)
C6 C5 C4 118.6(4)
C6 C5 H5A 120.7
C4 C5 H5A 120.7
C7 C6 C5 120.1(4)
C7 C6 H6A 119.9
C5 C6 H6A 119.9
C6 C7 C8 118.6(4)
C6 C7 H7A 120.7
C8 C7 H7A 120.7
N3 C8 C7 121.9(4)
N3 C8 H8A 119.1
C7 C8 H8A 119.1
N1 C9 C10 110.0(3)
N1 C9 H9A 109.7
C10 C9 H9A 109.7
N1 C9 H9B 109.7
C10 C9 H9B 109.7
H9A C9 H9B 108.2
N4 C10 C11 121.6(3)
N4 C10 C9 115.8(3)
C11 C10 C9 122.5(3)
C12 C11 C10 118.9(4)
C12 C11 H11A 120.6
C10 C11 H11A 120.6
C11 C12 C13 120.1(3)
C11 C12 H12A 120.0
C13 C12 H12A 120.0
C12 C13 C14 118.4(4)
C12 C13 H13A 120.8
C14 C13 H13A 120.8
N4 C14 C13 122.1(4)
N4 C14 H14A 118.9
C13 C14 H14A 118.9
N2 C15 C16 112.1(2)
N2 C15 H15A 109.2
C16 C15 H15A 109.2
N2 C15 H15B 109.2
C16 C15 H15B 109.2
H15A C15 H15B 107.9
N5 C16 C17 123.1(3)
N5 C16 C15 116.5(2)
C17 C16 C15 120.3(3)
C18 C17 C16 118.5(3)
C18 C17 H17A 120.7
C16 C17 H17A 120.7
C19 C18 C17 119.2(3)
C19 C18 H18A 120.4
C17 C18 H18A 120.4
C18 C19 C20 119.1(3)
C18 C19 H19A 120.5
C20 C19 H19A 120.5
N5 C20 C19 122.9(3)
N5 C20 H20A 118.6
C19 C20 H20A 118.6
N2 C21 C22 115.0(2)
N2 C21 H21A 108.5
C22 C21 H21A 108.5
N2 C21 H21B 108.5
C22 C21 H21B 108.5
H21A C21 H21B 107.5
C23 C22 C27 118.3(3)
C23 C22 C21 121.1(3)
C27 C22 C21 120.7(3)
C22 C23 C24 121.0(3)
C22 C23 H23A 119.5
C24 C23 H23A 119.5
C25 C24 C23 119.8(4)
C25 C24 H24A 120.1
C23 C24 H24A 120.1
C26 C25 C24 120.3(3)
C26 C25 H25A 119.9
C24 C25 H25A 119.9
C25 C26 C27 120.0(3)
C25 C26 H26A 120.0
C27 C26 H26A 120.0
C26 C27 C22 120.6(3)
C26 C27 H27A 119.7
C22 C27 H27A 119.7
F1 C28 F2 108.3(4)
F1 C28 F3 108.0(3)
F2 C28 F3 107.7(4)
F1 C28 S1 111.7(3)
F2 C28 S1 111.0(3)
F3 C28 S1 110.1(3)
F4 C29 F5 107.1(3)
F4 C29 F6 107.4(3)
F5 C29 F6 107.5(3)
F4 C29 S2 112.0(2)
F5 C29 S2 111.1(2)
F6 C29 S2 111.5(2)
C16 N5 C20 117.2(3)
C16 N5 Fe1 114.64(19)
C20 N5 Fe1 128.0(2)
C10 N4 C14 118.9(3)
C10 N4 Fe1 115.3(2)
C14 N4 Fe1 125.7(2)
C15 N2 C2 110.4(2)
C15 N2 C21 109.3(2)
C2 N2 C21 112.7(2)
C15 N2 Fe1 107.17(18)
C2 N2 Fe1 103.19(17)
C21 N2 Fe1 113.83(17)
C4 N3 C8 118.6(3)
C4 N3 Fe1 115.4(2)
C8 N3 Fe1 125.4(2)
C1 N1 C3 111.2(3)
C1 N1 C9 112.5(2)
C3 N1 C9 109.8(2)
C1 N1 Fe1 109.53(19)
C3 N1 Fe1 108.4(2)
C9 N1 Fe1 105.3(2)

loop_
_geom_bond_atom_site_label_1
_geom_bond_atom_site_label_2
_geom_bond_distance
Fe1 O1 2.032(3)
Fe1 N4 2.154(3)
Fe1 N3 2.190(3)
Fe1 N1 2.215(3)
Fe1 N2 2.234(3)
Fe1 N5 2.236(3)
S1 O3 1.416(3)
S1 O1 1.422(3)
S1 O2 1.431(3)
S1 C28 1.821(4)
S2 O6 1.428(3)
S2 O5 1.429(3)
S2 O4 1.430(3)
S2 C29 1.822(4)
F1 C28 1.319(5)
F2 C28 1.322(5)
F3 C28 1.332(5)
F4 C29 1.327(4)
F5 C29 1.328(4)
F6 C29 1.331(4)
C1 N1 1.474(4)
C1 C2 1.514(4)
C1 H1A 0.9900
C1 H1B 0.9900
C2 N2 1.488(4)
C2 H2A 0.9900
C2 H2B 0.9900
C3 N1 1.481(4)
C3 C4 1.497(5)
C3 H3A 0.9900
C3 H3B 0.9900
C4 N3 1.333(4)
C4 C5 1.381(5)
C5 C6 1.378(6)
C5 H5A 0.9500
C6 C7 1.354(6)
C6 H6A 0.9500
C7 C8 1.394(5)
C7 H7A 0.9500
C8 N3 1.344(4)
C8 H8A 0.9500
C9 N1 1.481(4)
C9 C10 1.505(5)
C9 H9A 0.9900
C9 H9B 0.9900
C10 N4 1.336(4)
C10 C11 1.390(5)
C11 C12 1.369(6)
C11 H11A 0.9500
C12 C13 1.370(6)
C12 H12A 0.9500
C13 C14 1.383(5)
C13 H13A 0.9500
C14 N4 1.346(4)
C14 H14A 0.9500
C15 N2 1.476(4)
C15 C16 1.499(4)
C15 H15A 0.9900
C15 H15B 0.9900
C16 N5 1.338(4)
C16 C17 1.382(4)
C17 C18 1.376(5)
C17 H17A 0.9500
C18 C19 1.371(5)
C18 H18A 0.9500
C19 C20 1.375(5)
C19 H19A 0.9500
C20 N5 1.345(4)
C20 H20A 0.9500
C21 N2 1.501(3)
C21 C22 1.507(4)
C21 H21A 0.9900
C21 H21B 0.9900
C22 C23 1.383(5)
C22 C27 1.395(5)
C23 C24 1.388(5)
C23 H23A 0.9500
C24 C25 1.375(6)
C24 H24A 0.9500
C25 C26 1.373(6)
C25 H25A 0.9500
C26 C27 1.388(5)
C26 H26A 0.9500
C27 H27A 0.9500

loop_
_geom_torsion_atom_site_label_1
_geom_torsion_atom_site_label_2
_geom_torsion_atom_site_label_3
_geom_torsion_atom_site_label_4
_geom_torsion
O3 S1 O1 Fe1 65.9(3)
O2 S1 O1 Fe1 -72.6(3)
C28 S1 O1 Fe1 177.7(3)
N4 Fe1 O1 S1 93.7(3)
N3 Fe1 O1 S1 -164.2(3)
N1 Fe1 O1 S1 163.5(2)
N2 Fe1 O1 S1 -69.2(3)
N5 Fe1 O1 S1 5.6(3)
N1 C1 C2 N2 -54.4(3)
N1 C3 C4 N3 -34.0(4)
N1 C3 C4 C5 150.5(3)
N3 C4 C5 C6 -0.8(6)
C3 C4 C5 C6 174.4(4)
C4 C5 C6 C7 0.1(7)
C5 C6 C7 C8 0.6(7)
C6 C7 C8 N3 -0.8(6)
N1 C9 C10 N4 -31.0(4)
N1 C9 C10 C11 151.6(3)
N4 C10 C11 C12 -2.1(5)
C9 C10 C11 C12 175.2(3)
C10 C11 C12 C13 0.6(6)
C11 C12 C13 C14 1.4(6)
C12 C13 C14 N4 -2.1(5)
N2 C15 C16 N5 -28.7(4)
N2 C15 C16 C17 154.7(3)
N5 C16 C17 C18 -1.0(5)
C15 C16 C17 C18 175.3(3)
C16 C17 C18 C19 0.4(5)
C17 C18 C19 C20 0.0(5)
C18 C19 C20 N5 0.3(5)
N2 C21 C22 C23 89.9(3)
N2 C21 C22 C27 -89.5(3)
C27 C22 C23 C24 1.5(4)
C21 C22 C23 C24 -177.9(3)
C22 C23 C24 C25 -0.3(5)
C23 C24 C25 C26 -0.6(5)
C24 C25 C26 C27 0.3(5)
C25 C26 C27 C22 1.1(5)
C23 C22 C27 C26 -1.9(4)
C21 C22 C27 C26 177.5(3)
O3 S1 C28 F1 -61.7(3)
O1 S1 C28 F1 179.4(3)
O2 S1 C28 F1 61.7(3)
O3 S1 C28 F2 177.3(3)
O1 S1 C28 F2 58.4(3)
O2 S1 C28 F2 -59.2(3)
O3 S1 C28 F3 58.2(3)
O1 S1 C28 F3 -60.7(3)
O2 S1 C28 F3 -178.3(3)
O6 S2 C29 F4 179.4(2)
O5 S2 C29 F4 -59.6(3)
O4 S2 C29 F4 60.3(3)
O6 S2 C29 F5 59.7(3)
O5 S2 C29 F5 -179.3(3)
O4 S2 C29 F5 -59.4(3)
O6 S2 C29 F6 -60.2(3)
O5 S2 C29 F6 60.8(3)
O4 S2 C29 F6 -179.3(2)
C17 C16 N5 C20 1.3(5)
C15 C16 N5 C20 -175.2(3)
C17 C16 N5 Fe1 176.9(2)
C15 C16 N5 Fe1 0.4(3)
C19 C20 N5 C16 -0.9(5)
C19 C20 N5 Fe1 -175.8(3)
O1 Fe1 N5 C16 -96.3(2)
N4 Fe1 N5 C16 166.6(2)
N3 Fe1 N5 C16 -23.3(7)
N1 Fe1 N5 C16 92.1(2)
N2 Fe1 N5 C16 17.3(2)
O1 Fe1 N5 C20 78.8(3)
N4 Fe1 N5 C20 -18.3(3)
N3 Fe1 N5 C20 151.8(5)
N1 Fe1 N5 C20 -92.9(3)
N2 Fe1 N5 C20 -167.7(3)
C11 C10 N4 C14 1.4(5)
C9 C10 N4 C14 -176.1(3)
C11 C10 N4 Fe1 177.2(2)
C9 C10 N4 Fe1 -0.2(3)
C13 C14 N4 C10 0.7(5)
C13 C14 N4 Fe1 -174.6(3)
O1 Fe1 N4 C10 178.9(2)
N3 Fe1 N4 C10 92.6(2)
N1 Fe1 N4 C10 19.8(2)
N2 Fe1 N4 C10 -29.3(3)
N5 Fe1 N4 C10 -89.3(2)
O1 Fe1 N4 C14 -5.6(3)
N3 Fe1 N4 C14 -91.9(3)
N1 Fe1 N4 C14 -164.7(3)
N2 Fe1 N4 C14 146.1(2)
N5 Fe1 N4 C14 86.2(3)
C16 C15 N2 C2 -70.8(3)
C16 C15 N2 C21 164.7(2)
C16 C15 N2 Fe1 40.9(3)
C1 C2 N2 C15 163.6(2)
C1 C2 N2 C21 -73.8(3)
C1 C2 N2 Fe1 49.4(3)
C22 C21 N2 C15 54.1(3)
C22 C21 N2 C2 -69.0(3)
C22 C21 N2 Fe1 173.9(2)
O1 Fe1 N2 C15 55.4(2)
N4 Fe1 N2 C15 -93.9(2)
N3 Fe1 N2 C15 142.62(18)
N1 Fe1 N2 C15 -141.91(18)
N5 Fe1 N2 C15 -30.47(17)
O1 Fe1 N2 C2 171.97(17)
N4 Fe1 N2 C2 22.7(3)
N3 Fe1 N2 C2 -100.80(18)
N1 Fe1 N2 C2 -25.33(17)
N5 Fe1 N2 C2 86.11(18)
O1 Fe1 N2 C21 -65.6(2)
N4 Fe1 N2 C21 145.1(2)
N3 Fe1 N2 C21 21.7(2)
N1 Fe1 N2 C21 97.1(2)
N5 Fe1 N2 C21 -151.4(2)
C5 C4 N3 C8 0.7(5)
C3 C4 N3 C8 -174.8(3)
C5 C4 N3 Fe1 -171.9(3)
C3 C4 N3 Fe1 12.7(4)
C7 C8 N3 C4 0.1(5)
C7 C8 N3 Fe1 171.9(3)
O1 Fe1 N3 C4 -161.9(2)
N4 Fe1 N3 C4 -65.7(2)
N1 Fe1 N3 C4 6.4(2)
N2 Fe1 N3 C4 85.2(2)
N5 Fe1 N3 C4 124.5(5)
O1 Fe1 N3 C8 26.1(3)
N4 Fe1 N3 C8 122.3(3)
N1 Fe1 N3 C8 -165.6(3)
N2 Fe1 N3 C8 -86.8(3)
N5 Fe1 N3 C8 -47.5(7)
C2 C1 N1 C3 147.6(3)
C2 C1 N1 C9 -88.9(3)
C2 C1 N1 Fe1 27.8(3)
C4 C3 N1 C1 -83.6(3)
C4 C3 N1 C9 151.3(3)
C4 C3 N1 Fe1 36.8(3)
C10 C9 N1 C1 163.4(3)
C10 C9 N1 C3 -72.3(3)
C10 C9 N1 Fe1 44.2(3)
O1 Fe1 N1 C1 131.2(3)
N4 Fe1 N1 C1 -155.1(2)
N3 Fe1 N1 C1 98.1(2)
N2 Fe1 N1 C1 -0.98(18)
N5 Fe1 N1 C1 -72.1(2)
O1 Fe1 N1 C3 9.7(4)
N4 Fe1 N1 C3 83.4(2)
N3 Fe1 N1 C3 -23.38(19)
N2 Fe1 N1 C3 -122.4(2)
N5 Fe1 N1 C3 166.44(19)
O1 Fe1 N1 C9 -107.7(3)
N4 Fe1 N1 C9 -33.99(18)
N3 Fe1 N1 C9 -140.8(2)
N2 Fe1 N1 C9 120.17(19)
N5 Fe1 N1 C9 49.1(2)
